data_7009425
loop_
_publ_author_name
'Costa, Judite'
'Delgado, Rita'
'Drew, Michael G. B.'
'F\'elix, Vitor'
'Saint-Maurice, Andr\'e'

_publ_section_title
;
 A new redox-responsive 14-membered tetraazamacrocycle with
 ferrocenylmethyl arms as receptor for sensing transition-metal ions
;
_journal_issue 12
_journal_name_full 'Journal of the Chemical Society, Dalton Transactions'
_journal_page_first 1907
_journal_paper_doi 10.1039/b000938p
_journal_year 2000
_chemical_formula_moiety '[CuL1Cl][CuL1I]Cl2.1.25H2O'
_chemical_formula_sum 'C72 H90.5 Cl3 Cu2 Fe4 I N8 O1.25'
_chemical_formula_weight 1671.75
_chemical_name_systematic
; 
 ? 
;
_space_group_IT_number 2
_symmetry_cell_setting triclinic
_symmetry_space_group_name_Hall '-P 1'
_symmetry_space_group_name_H-M 'P -1'
_atom_sites_solution_hydrogens geom
_atom_sites_solution_primary direct
_atom_sites_solution_secondary difmap
_audit_creation_method SHELXL-97
_cell_angle_alpha 92.310(10)
_cell_angle_beta 96.640(10)
_cell_angle_gamma 108.040(10)
_cell_formula_units_Z 2
_cell_length_a 12.292(14)
_cell_length_b 17.784(19)
_cell_length_c 19.35(2)
_cell_measurement_temperature 293(2)
_cell_volume 3982(7)
_computing_structure_refinement 'SHELXL-97 (Sheldrick, 1997)'
_computing_structure_solution 'SHELXS-97 (Sheldrick, 1990)'
_diffrn_ambient_temperature 293(2)
_diffrn_measured_fraction_theta_full 0.906
_diffrn_measured_fraction_theta_max 0.906
_diffrn_radiation_monochromator graphite
_diffrn_radiation_source 'fine-focus sealed tube'
_diffrn_radiation_type MoK\a
_diffrn_radiation_wavelength 0.71073
_diffrn_reflns_av_R_equivalents 0.0000
_diffrn_reflns_av_sigmaI/netI 0.0615
_diffrn_reflns_limit_h_max 13
_diffrn_reflns_limit_h_min 0
_diffrn_reflns_limit_k_max 20
_diffrn_reflns_limit_k_min -21
_diffrn_reflns_limit_l_max 23
_diffrn_reflns_limit_l_min -23
_diffrn_reflns_number 13980
_diffrn_reflns_theta_full 25.86
_diffrn_reflns_theta_max 25.86
_diffrn_reflns_theta_min 2.57
_exptl_absorpt_coefficient_mu 1.767
_exptl_crystal_density_diffrn 1.394
_exptl_crystal_density_method 'not measured'
_exptl_crystal_F_000 1709
_refine_diff_density_max 1.317
_refine_diff_density_min -1.092
_refine_diff_density_rms 0.165
_refine_ls_extinction_method none
_refine_ls_goodness_of_fit_ref 1.054
_refine_ls_hydrogen_treatment mixed
_refine_ls_matrix_type full
_refine_ls_number_parameters 843
_refine_ls_number_reflns 13980
_refine_ls_number_restraints 0
_refine_ls_restrained_S_all 1.054
_refine_ls_R_factor_all 0.1595
_refine_ls_R_factor_gt 0.0967
_refine_ls_shift/su_max 0.006
_refine_ls_shift/su_mean 0.000
_refine_ls_structure_factor_coef Fsqd
_refine_ls_weighting_details 'w=1/[\s^2^(Fo^2^)+(0.1719P)^2^+16.6026P] where P=(Fo^2^+2Fc^2^)/3'
_refine_ls_weighting_scheme calc
_refine_ls_wR_factor_gt 0.2597
_refine_ls_wR_factor_ref 0.3011
_reflns_number_gt 8821
_reflns_number_total 13980
_reflns_threshold_expression >2sigma(I)
_cod_data_source_file b000938p.txt
_cod_data_source_block complex1
_cod_depositor_comments
;
The following automatic conversions were performed:
'_symmetry_cell_setting' value 'Triclinic' changed to 'triclinic'
according to '/home/saulius/struct/CIF-dictionaries/cif_core.dic'
dictionary named 'cif_core.dic' version 2.4.1 from 2010-06-29.

Automatic conversion script
Id: cif_fix_enum 1527 2010-12-29 10:47:43Z saulius 

The following automatic conversions were performed:

'_refine_ls_weighting_scheme' value 'calc
w=1/[\s^2^(Fo^2^)+(0.1719P)^2^+16.6026P] where P=(Fo^2^+2Fc^2^)/3'
was changed to 'calc'. New tag '_refine_ls_weighting_details' was
created. The value of the new tag was set to
'w=1/[\s^2^(Fo^2^)+(0.1719P)^2^+16.6026P] where P=(Fo^2^+2Fc^2^)/3'.

Automatic conversion script
Id: cif_fix_values 3143 2015-03-26 13:38:13Z robertas 
;
_cod_original_cell_volume 3981(8)
_cod_original_sg_symbol_H-M P-1
_cod_original_formula_sum 'C72 H90.50 Cl3 Cu2 Fe4 I N8 O1.25'
_cod_database_code 7009425

loop_
_symmetry_equiv_pos_as_xyz
'x, y, z'
'-x, -y, -z'

loop_
_atom_site_label
_atom_site_type_symbol
_atom_site_fract_x
_atom_site_fract_y
_atom_site_fract_z
_atom_site_U_iso_or_equiv
_atom_site_adp_type
_atom_site_occupancy
_atom_site_calc_flag
_atom_site_refinement_flags
_atom_site_disorder_assembly
_atom_site_disorder_group
CuA Cu 0.72745(11) 0.71512(8) 0.43721(7) 0.0499(3) Uani 1 d . . .
ClA Cl 0.7692(3) 0.6961(3) 0.5827(2) 0.1016(14) Uani 1 d . . .
N1A N 0.8270(8) 0.8295(6) 0.4460(5) 0.058(2) Uani 1 d . . .
C2A C 0.9432(12) 0.8364(9) 0.4825(7) 0.082(4) Uani 1 d . . .
H2A1 H 0.9348 0.8199 0.5293 0.098 Uiso 1 calc R . .
H2A2 H 0.9898 0.8919 0.4870 0.098 Uiso 1 calc R . .
C3A C 1.0109(10) 0.7874(9) 0.4471(7) 0.078(4) Uani 1 d . . .
H3A1 H 1.0126 0.7999 0.3988 0.093 Uiso 1 calc R . .
H3A2 H 1.0900 0.8048 0.4700 0.093 Uiso 1 calc R . .
C4A C 0.9665(11) 0.7041(9) 0.4482(7) 0.072(4) Uani 1 d . . .
H4A1 H 0.9589 0.6917 0.4961 0.086 Uiso 1 calc R . .
H4A2 H 1.0223 0.6811 0.4326 0.086 Uiso 1 calc R . .
N5A N 0.8507(8) 0.6646(5) 0.4038(5) 0.054(2) Uani 1 d . . .
C6A C 0.8068(12) 0.5793(8) 0.4169(7) 0.074(4) Uani 1 d . . .
H6A1 H 0.8327 0.5486 0.3836 0.089 Uiso 1 calc R . .
H6A2 H 0.8398 0.5723 0.4633 0.089 Uiso 1 calc R . .
C7A C 0.6797(12) 0.5480(7) 0.4114(6) 0.063(3) Uani 1 d . . .
N8A N 0.6298(8) 0.6065(6) 0.4252(4) 0.059(2) Uani 1 d . . .
C9A C 0.5155(11) 0.5888(7) 0.4277(6) 0.064(3) Uani 1 d . . .
C10A C 0.4847(10) 0.6570(9) 0.4552(7) 0.076(4) Uani 1 d . . .
H10A H 0.4945 0.6597 0.5058 0.091 Uiso 1 calc R . .
H10B H 0.4045 0.6503 0.4388 0.091 Uiso 1 calc R . .
N11A N 0.5625(8) 0.7341(6) 0.4307(5) 0.056(2) Uani 1 d . . .
C12A C 0.5632(12) 0.8033(9) 0.4774(6) 0.072(4) Uani 1 d . . .
H12A H 0.4887 0.8119 0.4690 0.087 Uiso 1 calc R . .
H12B H 0.5753 0.7918 0.5257 0.087 Uiso 1 calc R . .
C13A C 0.6557(15) 0.8767(9) 0.4650(7) 0.084(4) Uani 1 d . . .
H13A H 0.6422 0.9222 0.4874 0.101 Uiso 1 calc R . .
H13B H 0.6510 0.8828 0.4153 0.101 Uiso 1 calc R . .
C14A C 0.7774(13) 0.8762(8) 0.4925(8) 0.081(4) Uani 1 d . . .
H14A H 0.8285 0.9306 0.4993 0.097 Uiso 1 calc R . .
H14B H 0.7757 0.8547 0.5378 0.097 Uiso 1 calc R . .
C15A C 0.6078(17) 0.4710(8) 0.3910(8) 0.092(5) Uani 1 d . . .
H15A H 0.6372 0.4313 0.3773 0.110 Uiso 1 calc R . .
C16A C 0.4905(17) 0.4560(9) 0.3920(9) 0.102(6) Uani 1 d . . .
H16A H 0.4415 0.4045 0.3799 0.122 Uiso 1 calc R . .
C17A C 0.4420(13) 0.5138(10) 0.4103(7) 0.085(5) Uani 1 d . . .
H17A H 0.3628 0.5018 0.4107 0.102 Uiso 1 calc R . .
C76A C 0.5205(9) 0.7387(7) 0.3550(5) 0.048(2) Uani 1 d . . .
H76A H 0.5644 0.7896 0.3407 0.058 Uiso 1 calc R . .
H76B H 0.5371 0.6979 0.3272 0.058 Uiso 1 calc R . .
C56A C 0.8679(9) 0.6689(7) 0.3263(6) 0.056(3) Uani 1 d . . .
H56A H 0.9083 0.7234 0.3183 0.067 Uiso 1 calc R . .
H56B H 0.9163 0.6371 0.3158 0.067 Uiso 1 calc R . .
C11A C 0.8371(12) 0.8651(7) 0.3775(6) 0.070(3) Uani 1 d . . .
H11A H 0.8771 0.9210 0.3853 0.085 Uiso 1 calc R . .
H11B H 0.7613 0.8566 0.3529 0.085 Uiso 1 calc R . .
H11C H 0.8792 0.8405 0.3503 0.085 Uiso 1 calc R . .
C71A C 0.3961(9) 0.7292(6) 0.3388(5) 0.048(2) Uani 1 d . . .
C72A C 0.3083(9) 0.6567(6) 0.3093(5) 0.051(3) Uani 1 d . . .
H72A H 0.3207 0.6096 0.2959 0.061 Uiso 1 calc R . .
C73A C 0.1993(10) 0.6703(8) 0.3043(7) 0.069(3) Uani 1 d . . .
H73A H 0.1283 0.6326 0.2884 0.083 Uiso 1 calc R . .
C74A C 0.2160(12) 0.7480(10) 0.3268(7) 0.078(4) Uani 1 d . . .
H74A H 0.1585 0.7717 0.3280 0.094 Uiso 1 calc R . .
C75A C 0.3374(11) 0.7863(8) 0.3479(6) 0.064(3) Uani 1 d . . .
H75A H 0.3720 0.8392 0.3645 0.077 Uiso 1 calc R . .
C83A C 0.2390(10) 0.7253(8) 0.1443(6) 0.063(3) Uani 1 d . . .
H83A H 0.1700 0.6866 0.1263 0.076 Uiso 1 calc R . .
C84A C 0.2498(13) 0.8010(9) 0.1685(7) 0.076(4) Uani 1 d . . .
H84A H 0.1895 0.8220 0.1697 0.091 Uiso 1 calc R . .
C85A C 0.3667(13) 0.8417(8) 0.1910(7) 0.077(4) Uani 1 d . . .
H85A H 0.3976 0.8942 0.2093 0.092 Uiso 1 calc R . .
C81A C 0.4278(11) 0.7892(9) 0.1811(7) 0.076(4) Uani 1 d . . .
H81A H 0.5071 0.8004 0.1924 0.091 Uiso 1 calc R . .
C82A C 0.3488(10) 0.7152(8) 0.1509(6) 0.066(3) Uani 1 d . . .
H82A H 0.3662 0.6697 0.1381 0.079 Uiso 1 calc R . .
Fe2A Fe 0.31075(12) 0.74632(9) 0.24681(8) 0.0466(4) Uani 1 d . . .
C51A C 0.7590(10) 0.6409(7) 0.2783(6) 0.053(3) Uani 1 d . . .
C52A C 0.6954(11) 0.5608(8) 0.2491(6) 0.069(3) Uani 1 d . . .
H52A H 0.7141 0.5153 0.2594 0.082 Uiso 1 calc R . .
C53A C 0.6001(12) 0.5640(10) 0.2022(7) 0.085(5) Uani 1 d . . .
H53A H 0.5449 0.5207 0.1768 0.101 Uiso 1 calc R . .
C54A C 0.6026(10) 0.6410(10) 0.2005(7) 0.077(4) Uani 1 d . . .
H54A H 0.5480 0.6579 0.1739 0.093 Uiso 1 calc R . .
C55A C 0.6987(10) 0.6916(7) 0.2445(6) 0.057(3) Uani 1 d . . .
H55A H 0.7199 0.7466 0.2508 0.069 Uiso 1 calc R . .
C65A C 0.8752(11) 0.7112(7) 0.1276(7) 0.071(4) Uani 1 d . . .
H65A H 0.9078 0.7650 0.1418 0.085 Uiso 1 calc R . .
C64A C 0.7782(12) 0.6781(8) 0.0784(6) 0.069(3) Uani 1 d . . .
H64A H 0.7346 0.7052 0.0539 0.083 Uiso 1 calc R . .
C63A C 0.7580(12) 0.5933(8) 0.0728(7) 0.071(3) Uani 1 d . . .
H63A H 0.6983 0.5558 0.0441 0.085 Uiso 1 calc R . .
C62A C 0.8418(12) 0.5782(8) 0.1167(7) 0.072(3) Uani 1 d . . .
H62A H 0.8485 0.5280 0.1221 0.086 Uiso 1 calc R . .
C61A C 0.9173(10) 0.6486(9) 0.1531(6) 0.069(3) Uani 1 d . . .
H61A H 0.9806 0.6538 0.1865 0.083 Uiso 1 calc R . .
Fe1A Fe 0.75319(12) 0.63143(9) 0.17234(8) 0.0467(4) Uani 1 d . . .
CuB Cu 0.84437(10) 1.09040(6) 0.17391(6) 0.0393(3) Uani 1 d . . .
N1B N 0.8171(9) 1.1037(5) 0.2733(5) 0.059(2) Uani 1 d . . .
C2B C 0.9032(12) 1.0768(8) 0.3209(6) 0.071(3) Uani 1 d . . .
H2B1 H 0.8864 1.0812 0.3684 0.085 Uiso 1 calc R . .
H2B2 H 0.8901 1.0211 0.3083 0.085 Uiso 1 calc R . .
C3B C 1.0275(13) 1.1199(8) 0.3202(6) 0.077(4) Uani 1 d . . .
H3B1 H 1.0718 1.1038 0.3583 0.092 Uiso 1 calc R . .
H3B2 H 1.0401 1.1763 0.3290 0.092 Uiso 1 calc R . .
C4B C 1.0737(11) 1.1065(7) 0.2525(6) 0.068(3) Uani 1 d . . .
H4B1 H 1.1571 1.1299 0.2600 0.081 Uiso 1 calc R . .
H4B2 H 1.0565 1.0499 0.2424 0.081 Uiso 1 calc R . .
N5B N 1.0277(7) 1.1392(5) 0.1902(4) 0.048(2) Uani 1 d . . .
C6B C 1.0632(9) 1.1091(6) 0.1269(5) 0.046(2) Uani 1 d . . .
H6B1 H 1.0725 1.0577 0.1346 0.055 Uiso 1 calc R . .
H6B2 H 1.1376 1.1449 0.1193 0.055 Uiso 1 calc R . .
C7B C 0.9787(9) 1.1010(5) 0.0631(6) 0.045(2) Uani 1 d . . .
N8B N 0.8711(6) 1.0866(4) 0.0778(4) 0.0364(16) Uani 1 d . . .
C9B C 0.7810(8) 1.0673(5) 0.0263(5) 0.041(2) Uani 1 d . . .
C10B C 0.6677(8) 1.0419(5) 0.0551(5) 0.046(2) Uani 1 d . . .
H10C H 0.6091 1.0531 0.0229 0.055 Uiso 1 calc R . .
H10D H 0.6442 0.9851 0.0592 0.055 Uiso 1 calc R . .
N11B N 0.6757(6) 1.0828(4) 0.1234(4) 0.0410(18) Uani 1 d . . .
C12B C 0.5819(9) 1.0345(6) 0.1633(6) 0.055(3) Uani 1 d . . .
H12C H 0.5077 1.0367 0.1418 0.066 Uiso 1 calc R . .
H12D H 0.5799 0.9795 0.1596 0.066 Uiso 1 calc R . .
C13B C 0.5992(12) 1.0628(8) 0.2381(7) 0.077(4) Uani 1 d . . .
H13C H 0.5296 1.0358 0.2577 0.093 Uiso 1 calc R . .
H13D H 0.6075 1.1189 0.2410 0.093 Uiso 1 calc R . .
C14B C 0.7009(11) 1.0517(7) 0.2839(6) 0.065(3) Uani 1 d . . .
H14C H 0.6910 1.0603 0.3323 0.078 Uiso 1 calc R . .
H14D H 0.6987 0.9970 0.2763 0.078 Uiso 1 calc R . .
C15B C 1.0030(11) 1.1001(6) -0.0050(6) 0.053(3) Uani 1 d . . .
H15B H 1.0784 1.1102 -0.0146 0.063 Uiso 1 calc R . .
C16B C 0.9095(11) 1.0834(6) -0.0592(6) 0.057(3) Uani 1 d . . .
H16B H 0.9231 1.0831 -0.1055 0.068 Uiso 1 calc R . .
C17B C 0.7997(10) 1.0676(6) -0.0441(6) 0.055(3) Uani 1 d . . .
H17B H 0.7380 1.0573 -0.0797 0.066 Uiso 1 calc R . .
Fe2B Fe 0.51802(13) 1.26912(9) 0.05543(8) 0.0491(4) Uani 1 d . . .
C71B C 0.5629(8) 1.1688(5) 0.0720(5) 0.044(2) Uani 1 d . . .
C72B C 0.4541(9) 1.1604(8) 0.0947(7) 0.065(3) Uani 1 d . . .
H72B H 0.4351 1.1514 0.1394 0.078 Uiso 1 calc R . .
C73B C 0.3774(10) 1.1691(8) 0.0332(8) 0.070(3) Uani 1 d . . .
H73B H 0.3005 1.1666 0.0320 0.084 Uiso 1 calc R . .
C74B C 0.4407(10) 1.1815(7) -0.0221(6) 0.060(3) Uani 1 d . . .
H74B H 0.4124 1.1887 -0.0672 0.073 Uiso 1 calc R . .
C75B C 0.5520(9) 1.1818(6) -0.0008(5) 0.050(2) Uani 1 d . . .
H75B H 0.6103 1.1891 -0.0290 0.060 Uiso 1 calc R . .
C85B C 0.6373(11) 1.3759(7) 0.0406(8) 0.074(4) Uani 1 d . . .
H85B H 0.6978 1.3845 0.0140 0.089 Uiso 1 calc R . .
C84B C 0.5179(14) 1.3746(8) 0.0178(10) 0.090(5) Uani 1 d . . .
H84B H 0.4880 1.3808 -0.0272 0.108 Uiso 1 calc R . .
C83B C 0.4584(15) 1.3627(9) 0.0742(9) 0.091(5) Uani 1 d . . .
H83B H 0.3819 1.3609 0.0733 0.109 Uiso 1 calc R . .
C82B C 0.5277(18) 1.3536(9) 0.1323(9) 0.101(6) Uani 1 d . . .
H82B H 0.5076 1.3443 0.1767 0.121 Uiso 1 calc R . .
C81B C 0.6388(12) 1.3617(7) 0.1096(9) 0.083(5) Uani 1 d . . .
H81B H 0.7028 1.3577 0.1381 0.100 Uiso 1 calc R . .
C51B C 1.0343(8) 1.2690(5) 0.1414(6) 0.047(2) Uani 1 d . . .
C52B C 0.9456(9) 1.3034(6) 0.1428(7) 0.061(3) Uani 1 d . . .
H52B H 0.9036 1.3047 0.1796 0.073 Uiso 1 calc R . .
C53B C 0.9315(11) 1.3369(8) 0.0750(7) 0.072(4) Uani 1 d . . .
H53B H 0.8763 1.3608 0.0604 0.087 Uiso 1 calc R . .
C54B C 1.0153(11) 1.3262(7) 0.0369(7) 0.072(3) Uani 1 d . . .
H54B H 1.0278 1.3437 -0.0070 0.086 Uiso 1 calc R . .
C55B C 1.0769(11) 1.2855(6) 0.0751(6) 0.060(3) Uani 1 d . . .
H55B H 1.1372 1.2707 0.0603 0.072 Uiso 1 calc R . .
C61B C 1.2526(14) 1.4471(11) 0.1790(15) 0.118(8) Uani 1 d . . .
H61B H 1.3101 1.4244 0.1914 0.141 Uiso 1 calc R . .
C62B C 1.177(3) 1.4514(12) 0.2205(10) 0.136(10) Uani 1 d . . .
H62B H 1.1692 1.4316 0.2641 0.163 Uiso 1 calc R . .
C63B C 1.111(2) 1.4919(16) 0.185(2) 0.156(14) Uani 1 d . . .
H63B H 1.0553 1.5088 0.2037 0.188 Uiso 1 calc R . .
C64B C 1.138(4) 1.5034(12) 0.120(2) 0.205(19) Uani 1 d . . .
H64B H 1.1010 1.5233 0.0839 0.247 Uiso 1 calc R . .
C65B C 1.242(2) 1.4761(12) 0.1209(13) 0.127(10) Uani 1 d . . .
H65B H 1.2883 1.4797 0.0858 0.152 Uiso 1 calc R . .
Fe1B Fe 1.09273(14) 1.38864(9) 0.12984(10) 0.0612(5) Uani 1 d . . .
C11B C 0.8282(12) 1.1857(7) 0.2964(6) 0.068(3) Uani 1 d . . .
H11D H 0.7764 1.2041 0.2657 0.082 Uiso 1 calc R . .
H11E H 0.9061 1.2190 0.2955 0.082 Uiso 1 calc R . .
H11F H 0.8093 1.1877 0.3431 0.082 Uiso 1 calc R . .
C76B C 0.6705(8) 1.1655(5) 0.1163(5) 0.043(2) Uani 1 d . . .
H76C H 0.7374 1.1959 0.0959 0.052 Uiso 1 calc R . .
H76D H 0.6747 1.1906 0.1624 0.052 Uiso 1 calc R . .
C56B C 1.0796(10) 1.2289(6) 0.1984(6) 0.055(3) Uani 1 d . . .
H56C H 1.0641 1.2485 0.2425 0.065 Uiso 1 calc R . .
H56D H 1.1627 1.2430 0.2000 0.065 Uiso 1 calc R . .
IB I 0.81482(7) 0.92021(4) 0.17003(4) 0.0638(3) Uani 1 d . . .
Cl11 Cl 0.804(3) 0.3899(18) 0.2803(16) 0.184(10) Uiso 0.30 d P . .
Cl12 Cl 0.877(3) 0.4147(17) 0.3101(15) 0.122(8) Uiso 0.20 d P . .
Cl3 Cl 0.0362(18) 0.8590(12) 0.2645(11) 0.112(6) Uiso 0.25 d P . .
Cl4 Cl 0.671(2) 1.0985(14) 0.4734(12) 0.125(6) Uiso 0.25 d P . .
Cl5 Cl 0.189(2) 0.9660(16) 0.3790(14) 0.147(8) Uiso 0.25 d P . .
Cl6 Cl 1.391(2) 1.2394(17) 0.2987(15) 0.153(9) Uiso 0.25 d P . .
Cl7 Cl 0.708(3) 1.2465(19) 0.4494(16) 0.165(10) Uiso 0.25 d P . .
Cl8 Cl 0.620(3) 1.272(2) 0.3108(17) 0.177(11) Uiso 0.25 d P . .
OW1 O 0.712(4) 0.974(2) -0.214(2) 0.090(11) Uiso 0.25 d P . .
OW2 O 0.831(3) 1.4064(18) 0.5067(15) 0.138(9) Uiso 0.50 d P . .
OW3 O 0.482(4) 1.000(2) 0.405(2) 0.090(11) Uiso 0.25 d P . .
OW4 O 0.130(4) 0.443(3) 0.405(3) 0.111(15) Uiso 0.25 d P . .

loop_
_atom_site_aniso_label
_atom_site_aniso_U_11
_atom_site_aniso_U_22
_atom_site_aniso_U_33
_atom_site_aniso_U_23
_atom_site_aniso_U_13
_atom_site_aniso_U_12
CuA 0.0435(7) 0.0523(7) 0.0500(7) 0.0109(6) 0.0026(5) 0.0100(5)
ClA 0.080(2) 0.096(3) 0.088(3) -0.004(2) 0.0146(19) -0.031(2)
N1A 0.056(6) 0.066(6) 0.047(5) 0.005(4) 0.003(4) 0.013(4)
C2A 0.072(9) 0.092(10) 0.056(8) -0.011(7) -0.020(6) -0.001(7)
C3A 0.041(7) 0.101(11) 0.075(9) 0.000(8) -0.005(6) 0.005(7)
C4A 0.052(7) 0.103(11) 0.063(8) 0.018(7) 0.002(5) 0.029(7)
N5A 0.047(5) 0.058(5) 0.056(5) 0.016(4) 0.001(4) 0.015(4)
C6A 0.090(10) 0.081(9) 0.072(8) 0.023(7) 0.014(7) 0.052(8)
C7A 0.080(9) 0.046(6) 0.064(7) 0.010(5) 0.023(6) 0.017(6)
N8A 0.053(6) 0.073(6) 0.043(5) 0.022(4) -0.004(4) 0.008(5)
C9A 0.062(7) 0.065(8) 0.049(6) 0.023(6) 0.007(5) -0.004(6)
C10A 0.041(7) 0.120(12) 0.058(7) 0.026(8) 0.015(5) 0.007(7)
N11A 0.045(5) 0.071(6) 0.047(5) 0.007(4) 0.006(4) 0.012(4)
C12A 0.070(9) 0.105(11) 0.054(7) -0.012(7) -0.001(6) 0.050(8)
C13A 0.124(13) 0.077(10) 0.063(8) -0.011(7) 0.008(8) 0.053(9)
C14A 0.094(11) 0.062(8) 0.079(9) -0.023(7) -0.007(7) 0.023(7)
C15A 0.138(15) 0.057(8) 0.075(10) 0.026(7) 0.022(9) 0.017(9)
C16A 0.111(14) 0.054(9) 0.100(12) 0.022(8) -0.002(10) -0.028(9)
C17A 0.077(9) 0.097(11) 0.053(8) 0.036(8) -0.003(6) -0.011(8)
C76A 0.044(6) 0.061(6) 0.046(6) 0.007(5) 0.006(4) 0.025(5)
C56A 0.042(6) 0.066(7) 0.064(7) 0.009(6) 0.006(5) 0.023(5)
C11A 0.077(9) 0.058(7) 0.068(8) 0.021(6) 0.012(6) 0.007(6)
C71A 0.051(6) 0.053(6) 0.046(6) 0.009(5) 0.003(4) 0.023(5)
C72A 0.056(7) 0.050(6) 0.053(6) 0.021(5) 0.012(5) 0.020(5)
C73A 0.043(7) 0.083(9) 0.083(9) 0.019(7) 0.014(6) 0.018(6)
C74A 0.065(9) 0.123(13) 0.069(8) 0.018(8) 0.032(7) 0.054(8)
C75A 0.062(8) 0.076(8) 0.066(7) -0.006(6) 0.013(6) 0.037(6)
C83A 0.039(6) 0.093(9) 0.060(7) 0.015(6) 0.008(5) 0.023(6)
C84A 0.086(10) 0.088(10) 0.077(9) 0.031(8) 0.013(7) 0.056(8)
C85A 0.095(11) 0.058(8) 0.065(8) 0.027(6) 0.017(7) 0.000(7)
C81A 0.052(7) 0.107(11) 0.072(9) 0.036(8) 0.018(6) 0.022(7)
C82A 0.063(8) 0.088(9) 0.046(6) 0.006(6) 0.009(5) 0.023(7)
Fe2A 0.0376(8) 0.0477(8) 0.0579(9) 0.0116(7) 0.0087(6) 0.0165(6)
C51A 0.054(7) 0.056(6) 0.051(6) 0.007(5) 0.011(5) 0.016(5)
C52A 0.076(8) 0.063(7) 0.055(7) 0.016(6) 0.026(6) -0.002(6)
C53A 0.057(8) 0.105(12) 0.066(9) -0.023(8) 0.007(6) -0.007(8)
C54A 0.040(7) 0.128(13) 0.067(8) -0.031(8) -0.007(5) 0.041(7)
C55A 0.063(7) 0.069(7) 0.053(6) -0.006(5) 0.014(5) 0.038(6)
C65A 0.067(8) 0.055(7) 0.086(9) -0.013(6) 0.042(7) 0.002(6)
C64A 0.076(9) 0.090(10) 0.050(7) 0.015(6) 0.016(6) 0.033(7)
C63A 0.076(9) 0.076(9) 0.059(8) -0.018(6) 0.018(6) 0.021(7)
C62A 0.073(9) 0.068(8) 0.087(9) 0.011(7) 0.014(7) 0.039(7)
C61A 0.040(6) 0.111(11) 0.061(7) 0.005(7) 0.006(5) 0.031(7)
Fe1A 0.0405(8) 0.0490(8) 0.0518(9) -0.0028(7) 0.0041(6) 0.0172(6)
CuB 0.0426(7) 0.0354(6) 0.0367(6) -0.0015(5) 0.0006(5) 0.0099(5)
N1B 0.088(7) 0.041(5) 0.051(5) 0.005(4) 0.017(5) 0.019(5)
C2B 0.094(10) 0.070(8) 0.046(7) 0.008(6) -0.005(6) 0.026(7)
C3B 0.111(11) 0.062(8) 0.046(7) -0.001(6) -0.028(7) 0.026(7)
C4B 0.067(8) 0.062(7) 0.071(8) -0.006(6) -0.023(6) 0.029(6)
N5B 0.052(5) 0.039(4) 0.049(5) -0.008(4) -0.007(4) 0.014(4)
C6B 0.044(6) 0.045(5) 0.050(6) -0.006(4) -0.002(4) 0.020(4)
C7B 0.047(6) 0.025(4) 0.063(6) -0.007(4) 0.010(4) 0.012(4)
N8B 0.038(4) 0.030(4) 0.037(4) -0.006(3) 0.003(3) 0.007(3)
C9B 0.046(6) 0.029(5) 0.041(5) -0.007(4) -0.006(4) 0.010(4)
C10B 0.030(5) 0.033(5) 0.064(7) -0.005(4) -0.010(4) 0.001(4)
N11B 0.025(4) 0.035(4) 0.058(5) -0.002(4) 0.008(3) 0.003(3)
C12B 0.042(6) 0.041(6) 0.074(8) 0.011(5) 0.017(5) -0.003(4)
C13B 0.076(9) 0.066(8) 0.092(10) 0.021(7) 0.055(8) 0.008(6)
C14B 0.081(9) 0.063(7) 0.058(7) 0.020(6) 0.030(6) 0.022(6)
C15B 0.070(7) 0.035(5) 0.057(7) 0.002(5) 0.019(5) 0.020(5)
C16B 0.084(9) 0.048(6) 0.047(6) -0.003(5) 0.017(6) 0.030(6)
C17B 0.065(7) 0.048(6) 0.048(6) -0.004(5) -0.005(5) 0.016(5)
Fe2B 0.0407(8) 0.0442(8) 0.0617(10) -0.0082(7) -0.0033(6) 0.0177(6)
C71B 0.034(5) 0.035(5) 0.056(6) -0.009(4) 0.008(4) 0.003(4)
C72B 0.034(6) 0.079(8) 0.082(9) 0.007(7) 0.015(5) 0.014(5)
C73B 0.026(6) 0.079(8) 0.107(11) 0.009(7) 0.015(6) 0.017(5)
C74B 0.056(7) 0.060(7) 0.059(7) -0.007(5) -0.020(5) 0.021(5)
C75B 0.057(7) 0.046(6) 0.046(6) 0.002(4) 0.011(5) 0.013(5)
C85B 0.059(8) 0.050(7) 0.104(11) 0.011(7) -0.014(7) 0.013(5)
C84B 0.096(11) 0.054(8) 0.114(13) -0.015(8) -0.050(10) 0.043(7)
C83B 0.087(11) 0.092(11) 0.106(12) -0.036(9) -0.024(9) 0.065(9)
C82B 0.145(17) 0.079(10) 0.091(11) -0.030(8) -0.004(10) 0.064(11)
C81B 0.070(9) 0.045(7) 0.123(13) -0.033(7) -0.041(8) 0.026(6)
C51B 0.039(5) 0.030(5) 0.063(7) -0.016(4) 0.002(4) 0.003(4)
C52B 0.040(6) 0.050(6) 0.089(9) 0.008(6) 0.012(5) 0.006(5)
C53B 0.056(8) 0.062(8) 0.090(10) 0.020(7) 0.008(6) 0.007(6)
C54B 0.065(8) 0.055(7) 0.081(9) 0.008(6) 0.011(7) -0.002(6)
C55B 0.069(8) 0.040(6) 0.065(7) 0.000(5) 0.020(6) 0.004(5)
C61B 0.059(10) 0.079(12) 0.18(2) -0.065(14) 0.012(12) -0.023(8)
C62B 0.17(2) 0.073(12) 0.097(13) -0.046(10) 0.033(15) -0.062(14)
C63B 0.108(16) 0.098(17) 0.25(3) -0.12(2) -0.01(2) 0.044(13)
C64B 0.29(5) 0.038(10) 0.23(4) -0.027(17) -0.10(3) 0.032(17)
C65B 0.135(18) 0.074(12) 0.128(17) -0.009(12) 0.075(15) -0.048(12)
Fe1B 0.0506(10) 0.0341(8) 0.0948(13) -0.0057(8) 0.0245(8) 0.0037(6)
C11B 0.090(9) 0.057(7) 0.058(7) -0.012(6) 0.016(6) 0.024(6)
C76B 0.041(5) 0.026(4) 0.055(6) -0.005(4) -0.004(4) 0.005(4)
C56B 0.053(6) 0.043(6) 0.060(7) -0.008(5) 0.002(5) 0.009(5)
IB 0.0730(6) 0.0446(4) 0.0703(5) 0.0003(3) -0.0048(4) 0.0193(3)

loop_
_atom_type_symbol
_atom_type_description
_atom_type_scat_dispersion_real
_atom_type_scat_dispersion_imag
_atom_type_scat_source
C C 0.0033 0.0016 'International Tables Vol C Tables 4.2.6.8 and 6.1.1.4'
H H 0.0000 0.0000 'International Tables Vol C Tables 4.2.6.8 and 6.1.1.4'
N N 0.0061 0.0033 'International Tables Vol C Tables 4.2.6.8 and 6.1.1.4'
O O 0.0106 0.0060 'International Tables Vol C Tables 4.2.6.8 and 6.1.1.4'
Fe Fe 0.3463 0.8444 'International Tables Vol C Tables 4.2.6.8 and 6.1.1.4'
Cu Cu 0.3201 1.2651 'International Tables Vol C Tables 4.2.6.8 and 6.1.1.4'
I I -0.4742 1.8119 'International Tables Vol C Tables 4.2.6.8 and 6.1.1.4'
Cl Cl 0.1484 0.1585 'International Tables Vol C Tables 4.2.6.8 and 6.1.1.4'

loop_
_geom_angle_atom_site_label_1
_geom_angle_atom_site_label_2
_geom_angle_atom_site_label_3
_geom_angle
_geom_angle_site_symmetry_1
_geom_angle_site_symmetry_3
_geom_angle_publ_flag
N8A CuA N1A 177.8(3) . . ?
N8A CuA N5A 82.6(4) . . ?
N1A CuA N5A 97.7(4) . . ?
N8A CuA N11A 81.0(4) . . ?
N1A CuA N11A 98.0(4) . . ?
N5A CuA N11A 154.8(4) . . ?
C2A N1A C11A 110.3(10) . . ?
C2A N1A C14A 105.8(10) . . ?
C11A N1A C14A 109.3(10) . . ?
C2A N1A CuA 109.2(8) . . ?
C11A N1A CuA 113.2(7) . . ?
C14A N1A CuA 108.8(8) . . ?
N1A C2A C3A 116.1(10) . . ?
C4A C3A C2A 116.0(12) . . ?
C3A C4A N5A 115.5(10) . . ?
C6A N5A C4A 110.0(9) . . ?
C6A N5A C56A 107.5(9) . . ?
C4A N5A C56A 108.7(8) . . ?
C6A N5A CuA 105.1(7) . . ?
C4A N5A CuA 108.8(8) . . ?
C56A N5A CuA 116.6(6) . . ?
C7A C6A N5A 113.3(9) . . ?
N8A C7A C15A 118.7(13) . . ?
N8A C7A C6A 112.9(10) . . ?
C15A C7A C6A 128.2(13) . . ?
C9A N8A C7A 121.7(11) . . ?
C9A N8A CuA 120.0(9) . . ?
C7A N8A CuA 118.2(8) . . ?
N8A C9A C17A 121.3(15) . . ?
N8A C9A C10A 112.4(10) . . ?
C17A C9A C10A 126.1(14) . . ?
C9A C10A N11A 109.7(9) . . ?
C12A N11A C76A 113.6(9) . . ?
C12A N11A C10A 109.7(10) . . ?
C76A N11A C10A 108.2(9) . . ?
C12A N11A CuA 113.2(7) . . ?
C76A N11A CuA 108.6(6) . . ?
C10A N11A CuA 102.9(7) . . ?
C13A C12A N11A 111.3(11) . . ?
C12A C13A C14A 113.4(12) . . ?
N1A C14A C13A 114.8(10) . . ?
C16A C15A C7A 117.1(15) . . ?
C15A C16A C17A 123.6(14) . . ?
C9A C17A C16A 117.0(15) . . ?
C71A C76A N11A 115.4(8) . . ?
C51A C56A N5A 113.4(9) . . ?
C75A C71A C72A 106.1(10) . . ?
C75A C71A C76A 129.2(10) . . ?
C72A C71A C76A 124.7(9) . . ?
C75A C71A Fe2A 68.0(6) . . ?
C72A C71A Fe2A 68.9(5) . . ?
C76A C71A Fe2A 127.4(7) . . ?
C73A C72A C71A 108.0(10) . . ?
C73A C72A Fe2A 70.9(6) . . ?
C71A C72A Fe2A 69.6(6) . . ?
C74A C73A C72A 109.2(12) . . ?
C74A C73A Fe2A 69.6(7) . . ?
C72A C73A Fe2A 68.4(6) . . ?
C73A C74A C75A 108.4(11) . . ?
C73A C74A Fe2A 71.2(7) . . ?
C75A C74A Fe2A 67.8(6) . . ?
C71A C75A C74A 108.4(11) . . ?
C71A C75A Fe2A 70.6(6) . . ?
C74A C75A Fe2A 70.7(7) . . ?
C84A C83A C82A 109.3(12) . . ?
C84A C83A Fe2A 69.7(7) . . ?
C82A C83A Fe2A 70.6(7) . . ?
C83A C84A C85A 108.8(12) . . ?
C83A C84A Fe2A 71.1(7) . . ?
C85A C84A Fe2A 69.8(7) . . ?
C81A C85A C84A 107.4(13) . . ?
C81A C85A Fe2A 69.7(7) . . ?
C84A C85A Fe2A 69.8(7) . . ?
C85A C81A C82A 108.7(12) . . ?
C85A C81A Fe2A 70.2(7) . . ?
C82A C81A Fe2A 71.1(7) . . ?
C83A C82A C81A 105.8(12) . . ?
C83A C82A Fe2A 69.3(7) . . ?
C81A C82A Fe2A 68.1(7) . . ?
C75A Fe2A C81A 122.2(6) . . ?
C75A Fe2A C85A 107.4(6) . . ?
C81A Fe2A C85A 40.1(6) . . ?
C75A Fe2A C84A 123.7(6) . . ?
C81A Fe2A C84A 67.5(6) . . ?
C85A Fe2A C84A 40.4(6) . . ?
C75A Fe2A C72A 69.4(5) . . ?
C81A Fe2A C72A 125.7(5) . . ?
C85A Fe2A C72A 162.2(6) . . ?
C84A Fe2A C72A 155.9(6) . . ?
C75A Fe2A C71A 41.4(4) . . ?
C81A Fe2A C71A 108.5(5) . . ?
C85A Fe2A C71A 124.5(5) . . ?
C84A Fe2A C71A 161.0(5) . . ?
C72A Fe2A C71A 41.6(4) . . ?
C75A Fe2A C83A 159.2(5) . . ?
C81A Fe2A C83A 67.5(5) . . ?
C85A Fe2A C83A 67.2(5) . . ?
C84A Fe2A C83A 39.3(5) . . ?
C72A Fe2A C83A 122.0(5) . . ?
C71A Fe2A C83A 158.2(5) . . ?
C75A Fe2A C74A 41.5(5) . . ?
C81A Fe2A C74A 157.9(7) . . ?
C85A Fe2A C74A 121.8(6) . . ?
C84A Fe2A C74A 107.0(6) . . ?
C72A Fe2A C74A 68.2(5) . . ?
C71A Fe2A C74A 69.4(5) . . ?
C83A Fe2A C74A 122.7(5) . . ?
C75A Fe2A C82A 158.7(5) . . ?
C81A Fe2A C82A 40.8(5) . . ?
C85A Fe2A C82A 68.0(6) . . ?
C84A Fe2A C82A 67.3(6) . . ?
C72A Fe2A C82A 108.3(5) . . ?
C71A Fe2A C82A 122.7(5) . . ?
C83A Fe2A C82A 40.1(5) . . ?
C74A Fe2A C82A 158.9(6) . . ?
C75A Fe2A C73A 68.1(6) . . ?
C81A Fe2A C73A 162.3(6) . . ?
C85A Fe2A C73A 155.9(6) . . ?
C84A Fe2A C73A 120.8(6) . . ?
C72A Fe2A C73A 40.7(5) . . ?
C71A Fe2A C73A 68.8(5) . . ?
C83A Fe2A C73A 108.1(5) . . ?
C74A Fe2A C73A 39.2(6) . . ?
C82A Fe2A C73A 124.7(6) . . ?
C52A C51A C55A 105.5(10) . . ?
C52A C51A C56A 128.7(11) . . ?
C55A C51A C56A 125.5(10) . . ?
C52A C51A Fe1A 68.8(6) . . ?
C55A C51A Fe1A 68.1(6) . . ?
C56A C51A Fe1A 122.8(8) . . ?
C53A C52A C51A 108.1(13) . . ?
C53A C52A Fe1A 70.7(8) . . ?
C51A C52A Fe1A 69.5(6) . . ?
C54A C53A C52A 108.6(12) . . ?
C54A C53A Fe1A 70.1(8) . . ?
C52A C53A Fe1A 68.9(7) . . ?
C53A C54A C55A 111.0(12) . . ?
C53A C54A Fe1A 71.1(8) . . ?
C55A C54A Fe1A 68.9(7) . . ?
C54A C55A C51A 106.7(11) . . ?
C54A C55A Fe1A 70.7(7) . . ?
C51A C55A Fe1A 69.7(6) . . ?
C64A C65A C61A 109.0(11) . . ?
C64A C65A Fe1A 70.8(7) . . ?
C61A C65A Fe1A 69.1(7) . . ?
C65A C64A C63A 106.9(12) . . ?
C65A C64A Fe1A 69.2(7) . . ?
C63A C64A Fe1A 68.7(7) . . ?
C62A C63A C64A 107.9(12) . . ?
C62A C63A Fe1A 69.9(8) . . ?
C64A C63A Fe1A 69.7(6) . . ?
C63A C62A C61A 111.0(12) . . ?
C63A C62A Fe1A 70.9(7) . . ?
C61A C62A Fe1A 69.9(7) . . ?
C62A C61A C65A 105.3(11) . . ?
C62A C61A Fe1A 69.3(7) . . ?
C65A C61A Fe1A 69.0(7) . . ?
C62A Fe1A C55A 166.4(5) . . ?
C62A Fe1A C65A 68.4(5) . . ?
C55A Fe1A C65A 107.8(5) . . ?
C62A Fe1A C61A 40.8(5) . . ?
C55A Fe1A C61A 127.7(5) . . ?
C65A Fe1A C61A 41.9(5) . . ?
C62A Fe1A C63A 39.2(5) . . ?
C55A Fe1A C63A 153.0(5) . . ?
C65A Fe1A C63A 68.4(5) . . ?
C61A Fe1A C63A 68.4(5) . . ?
C62A Fe1A C52A 107.6(6) . . ?
C55A Fe1A C52A 69.8(5) . . ?
C65A Fe1A C52A 154.0(6) . . ?
C61A Fe1A C52A 118.0(6) . . ?
C63A Fe1A C52A 125.6(6) . . ?
C62A Fe1A C51A 127.2(5) . . ?
C55A Fe1A C51A 42.2(4) . . ?
C65A Fe1A C51A 118.9(5) . . ?
C61A Fe1A C51A 106.5(5) . . ?
C63A Fe1A C51A 163.6(5) . . ?
C52A Fe1A C51A 41.7(5) . . ?
C62A Fe1A C54A 151.9(6) . . ?
C55A Fe1A C54A 40.5(5) . . ?
C65A Fe1A C54A 128.6(7) . . ?
C61A Fe1A C54A 166.7(6) . . ?
C63A Fe1A C54A 119.7(5) . . ?
C52A Fe1A C54A 67.2(6) . . ?
C51A Fe1A C54A 68.5(5) . . ?
C62A Fe1A C64A 68.0(5) . . ?
C55A Fe1A C64A 118.1(5) . . ?
C65A Fe1A C64A 39.9(5) . . ?
C61A Fe1A C64A 69.1(5) . . ?
C63A Fe1A C64A 41.7(5) . . ?
C52A Fe1A C64A 164.4(5) . . ?
C51A Fe1A C64A 152.8(5) . . ?
C54A Fe1A C64A 109.2(6) . . ?
C62A Fe1A C53A 119.1(6) . . ?
C55A Fe1A C53A 68.1(6) . . ?
C65A Fe1A C53A 164.4(7) . . ?
C61A Fe1A C53A 152.5(7) . . ?
C63A Fe1A C53A 108.0(6) . . ?
C52A Fe1A C53A 40.4(6) . . ?
C51A Fe1A C53A 68.9(5) . . ?
C54A Fe1A C53A 38.8(6) . . ?
C64A Fe1A C53A 127.4(6) . . ?
N8B CuB N1B 175.3(3) . . ?
N8B CuB N5B 81.7(3) . . ?
N1B CuB N5B 97.7(4) . . ?
N8B CuB N11B 80.4(3) . . ?
N1B CuB N11B 98.5(4) . . ?
N5B CuB N11B 153.1(3) . . ?
N8B CuB IB 87.7(2) . . ?
N1B CuB IB 97.0(3) . . ?
N5B CuB IB 101.0(2) . . ?
N11B CuB IB 98.2(2) . . ?
C11B N1B C14B 108.5(10) . . ?
C11B N1B C2B 108.6(10) . . ?
C14B N1B C2B 106.0(9) . . ?
C11B N1B CuB 113.4(7) . . ?
C14B N1B CuB 110.8(7) . . ?
C2B N1B CuB 109.2(8) . . ?
C3B C2B N1B 116.9(10) . . ?
C2B C3B C4B 114.9(10) . . ?
N5B C4B C3B 115.8(10) . . ?
C6B N5B C4B 109.3(9) . . ?
C6B N5B C56B 108.6(8) . . ?
C4B N5B C56B 108.5(8) . . ?
C6B N5B CuB 103.6(6) . . ?
C4B N5B CuB 109.0(7) . . ?
C56B N5B CuB 117.6(6) . . ?
N5B C6B C7B 113.1(8) . . ?
N8B C7B C15B 121.8(10) . . ?
N8B C7B C6B 112.3(9) . . ?
C15B C7B C6B 125.6(10) . . ?
C7B N8B C9B 120.8(8) . . ?
C7B N8B CuB 119.4(6) . . ?
C9B N8B CuB 119.9(6) . . ?
N8B C9B C17B 120.4(9) . . ?
N8B C9B C10B 111.4(8) . . ?
C17B C9B C10B 128.0(9) . . ?
N11B C10B C9B 111.7(7) . . ?
C10B N11B C76B 111.0(8) . . ?
C10B N11B C12B 110.0(7) . . ?
C76B N11B C12B 111.9(8) . . ?
C10B N11B CuB 103.9(5) . . ?
C76B N11B CuB 108.5(5) . . ?
C12B N11B CuB 111.2(6) . . ?
C13B C12B N11B 113.1(8) . . ?
C12B C13B C14B 117.3(11) . . ?
N1B C14B C13B 116.4(9) . . ?
C7B C15B C16B 117.7(11) . . ?
C17B C16B C15B 120.4(10) . . ?
C16B C17B C9B 118.8(10) . . ?
C81B Fe2B C75B 124.4(6) . . ?
C81B Fe2B C74B 159.3(7) . . ?
C75B Fe2B C74B 39.7(4) . . ?
C81B Fe2B C82B 42.1(7) . . ?
C75B Fe2B C82B 161.7(6) . . ?
C74B Fe2B C82B 156.9(7) . . ?
C81B Fe2B C84B 67.6(6) . . ?
C75B Fe2B C84B 123.6(6) . . ?
C74B Fe2B C84B 108.1(5) . . ?
C82B Fe2B C84B 67.2(7) . . ?
C81B Fe2B C73B 160.4(7) . . ?
C75B Fe2B C73B 67.4(5) . . ?
C74B Fe2B C73B 39.5(5) . . ?
C82B Fe2B C73B 122.0(7) . . ?
C84B Fe2B C73B 121.5(6) . . ?
C81B Fe2B C83B 67.5(6) . . ?
C75B Fe2B C83B 157.9(6) . . ?
C74B Fe2B C83B 122.9(5) . . ?
C82B Fe2B C83B 39.3(6) . . ?
C84B Fe2B C83B 39.1(7) . . ?
C73B Fe2B C83B 107.6(6) . . ?
C81B Fe2B C71B 108.6(5) . . ?
C75B Fe2B C71B 41.1(4) . . ?
C74B Fe2B C71B 68.1(4) . . ?
C82B Fe2B C71B 124.1(6) . . ?
C84B Fe2B C71B 160.1(7) . . ?
C73B Fe2B C71B 68.9(5) . . ?
C83B Fe2B C71B 159.4(6) . . ?
C81B Fe2B C72B 123.4(6) . . ?
C75B Fe2B C72B 68.4(5) . . ?
C74B Fe2B C72B 68.3(5) . . ?
C82B Fe2B C72B 107.2(7) . . ?
C84B Fe2B C72B 158.2(6) . . ?
C73B Fe2B C72B 42.0(5) . . ?
C83B Fe2B C72B 123.4(7) . . ?
C71B Fe2B C72B 40.5(4) . . ?
C81B Fe2B C85B 39.3(6) . . ?
C75B Fe2B C85B 108.1(6) . . ?
C74B Fe2B C85B 123.8(6) . . ?
C82B Fe2B C85B 69.0(7) . . ?
C84B Fe2B C85B 42.1(6) . . ?
C73B Fe2B C85B 158.6(6) . . ?
C83B Fe2B C85B 68.3(7) . . ?
C71B Fe2B C85B 122.4(5) . . ?
C72B Fe2B C85B 157.8(5) . . ?
C72B C71B C75B 107.3(9) . . ?
C72B C71B C76B 126.5(10) . . ?
C75B C71B C76B 126.2(9) . . ?
C72B C71B Fe2B 70.1(7) . . ?
C75B C71B Fe2B 68.9(6) . . ?
C76B C71B Fe2B 125.7(6) . . ?
C71B C72B C73B 106.4(11) . . ?
C71B C72B Fe2B 69.4(6) . . ?
C73B C72B Fe2B 68.6(7) . . ?
C74B C73B C72B 107.4(10) . . ?
C74B C73B Fe2B 69.8(7) . . ?
C72B C73B Fe2B 69.4(7) . . ?
C73B C74B C75B 110.2(10) . . ?
C73B C74B Fe2B 70.8(7) . . ?
C75B C74B Fe2B 70.1(6) . . ?
C74B C75B C71B 108.7(10) . . ?
C74B C75B Fe2B 70.2(7) . . ?
C71B C75B Fe2B 70.0(6) . . ?
C81B C85B C84B 104.4(14) . . ?
C81B C85B Fe2B 67.9(8) . . ?
C84B C85B Fe2B 68.1(8) . . ?
C83B C84B C85B 108.5(14) . . ?
C83B C84B Fe2B 70.9(9) . . ?
C85B C84B Fe2B 69.8(7) . . ?
C84B C83B C82B 110.5(16) . . ?
C84B C83B Fe2B 70.0(8) . . ?
C82B C83B Fe2B 69.8(8) . . ?
C83B C82B C81B 105.5(16) . . ?
C83B C82B Fe2B 70.9(8) . . ?
C81B C82B Fe2B 67.6(7) . . ?
C85B C81B C82B 111.0(12) . . ?
C85B C81B Fe2B 72.8(7) . . ?
C82B C81B Fe2B 70.3(8) . . ?
C52B C51B C55B 105.9(10) . . ?
C52B C51B C56B 126.7(10) . . ?
C55B C51B C56B 127.3(10) . . ?
C52B C51B Fe1B 68.3(6) . . ?
C55B C51B Fe1B 68.1(6) . . ?
C56B C51B Fe1B 125.0(7) . . ?
C51B C52B C53B 107.3(11) . . ?
C51B C52B Fe1B 71.2(6) . . ?
C53B C52B Fe1B 69.9(6) . . ?
C54B C53B C52B 107.7(12) . . ?
C54B C53B Fe1B 69.7(8) . . ?
C52B C53B Fe1B 67.5(7) . . ?
C55B C54B C53B 108.7(12) . . ?
C55B C54B Fe1B 69.6(7) . . ?
C53B C54B Fe1B 70.7(8) . . ?
C54B C55B C51B 110.3(11) . . ?
C54B C55B Fe1B 70.8(7) . . ?
C51B C55B Fe1B 70.3(6) . . ?
C65B C61B C62B 115(3) . . ?
C65B C61B Fe1B 72.4(12) . . ?
C62B C61B Fe1B 71.3(11) . . ?
C61B C62B C63B 105(2) . . ?
C61B C62B Fe1B 70.7(10) . . ?
C63B C62B Fe1B 69.9(12) . . ?
C64B C63B C62B 111(3) . . ?
C64B C63B Fe1B 68.0(12) . . ?
C62B C63B Fe1B 70.0(10) . . ?
C63B C64B C65B 102(2) . . ?
C63B C64B Fe1B 72.7(16) . . ?
C65B C64B Fe1B 70.4(11) . . ?
C61B C65B C64B 106(2) . . ?
C61B C65B Fe1B 71.1(9) . . ?
C64B C65B Fe1B 65.6(12) . . ?
C64B Fe1B C61B 67.5(12) . . ?
C64B Fe1B C52B 135.5(16) . . ?
C61B Fe1B C52B 141.8(10) . . ?
C64B Fe1B C63B 39.3(13) . . ?
C61B Fe1B C63B 64.0(9) . . ?
C52B Fe1B C63B 111.9(10) . . ?
C64B Fe1B C62B 68.6(11) . . ?
C61B Fe1B C62B 38.0(8) . . ?
C52B Fe1B C62B 112.8(7) . . ?
C63B Fe1B C62B 40.0(10) . . ?
C64B Fe1B C55B 140.7(15) . . ?
C61B Fe1B C55B 115.2(7) . . ?
C52B Fe1B C55B 68.6(5) . . ?
C63B Fe1B C55B 179.2(9) . . ?
C62B Fe1B C55B 139.3(11) . . ?
C64B Fe1B C65B 44.0(13) . . ?
C61B Fe1B C65B 36.5(9) . . ?
C52B Fe1B C65B 177.7(8) . . ?
C63B Fe1B C65B 66.2(11) . . ?
C62B Fe1B C65B 65.0(8) . . ?
C55B Fe1B C65B 113.2(7) . . ?
C64B Fe1B C54B 110.9(11) . . ?
C61B Fe1B C54B 139.4(8) . . ?
C52B Fe1B C54B 69.5(5) . . ?
C63B Fe1B C54B 141.0(12) . . ?
C62B Fe1B C54B 177.3(9) . . ?
C55B Fe1B C54B 39.6(5) . . ?
C65B Fe1B C54B 112.8(8) . . ?
C64B Fe1B C53B 108.2(11) . . ?
C61B Fe1B C53B 175.3(9) . . ?
C52B Fe1B C53B 42.6(5) . . ?
C63B Fe1B C53B 114.0(9) . . ?
C62B Fe1B C53B 143.0(10) . . ?
C55B Fe1B C53B 66.8(6) . . ?
C65B Fe1B C53B 139.1(10) . . ?
C54B Fe1B C53B 39.6(5) . . ?
C64B Fe1B C51B 175.9(16) . . ?
C61B Fe1B C51B 115.5(8) . . ?
C52B Fe1B C51B 40.4(4) . . ?
C63B Fe1B C51B 138.5(13) . . ?
C62B Fe1B C51B 111.7(8) . . ?
C55B Fe1B C51B 41.6(4) . . ?
C65B Fe1B C51B 140.1(10) . . ?
C54B Fe1B C51B 69.0(5) . . ?
C53B Fe1B C51B 68.9(5) . . ?
N11B C76B C71B 113.8(7) . . ?
C51B C56B N5B 113.6(8) . . ?

loop_
_geom_bond_atom_site_label_1
_geom_bond_atom_site_label_2
_geom_bond_distance
_geom_bond_site_symmetry_2
_geom_bond_publ_flag
CuA N8A 1.921(10) . ?
CuA N1A 2.012(10) . ?
CuA N5A 2.131(10) . ?
CuA N11A 2.146(10) . ?
N1A C2A 1.486(16) . ?
N1A C11A 1.493(14) . ?
N1A C14A 1.500(17) . ?
C2A C3A 1.57(2) . ?
C3A C4A 1.413(19) . ?
C4A N5A 1.519(15) . ?
N5A C6A 1.488(16) . ?
N5A C56A 1.539(14) . ?
C6A C7A 1.476(19) . ?
C7A N8A 1.392(16) . ?
C7A C15A 1.393(19) . ?
N8A C9A 1.348(15) . ?
C9A C17A 1.361(19) . ?
C9A C10A 1.48(2) . ?
C10A N11A 1.538(15) . ?
N11A C12A 1.495(16) . ?
N11A C76A 1.509(13) . ?
C12A C13A 1.49(2) . ?
C13A C14A 1.53(2) . ?
C15A C16A 1.39(2) . ?
C16A C17A 1.39(2) . ?
C76A C71A 1.481(14) . ?
C56A C51A 1.471(15) . ?
C71A C75A 1.432(15) . ?
C71A C72A 1.446(15) . ?
C71A Fe2A 2.042(10) . ?
C72A C73A 1.426(16) . ?
C72A Fe2A 2.033(10) . ?
C73A C74A 1.378(19) . ?
C73A Fe2A 2.065(12) . ?
C74A C75A 1.437(18) . ?
C74A Fe2A 2.046(12) . ?
C75A Fe2A 2.008(12) . ?
C83A C84A 1.369(19) . ?
C83A C82A 1.408(17) . ?
C83A Fe2A 2.045(12) . ?
C84A C85A 1.40(2) . ?
C84A Fe2A 2.028(12) . ?
C85A C81A 1.39(2) . ?
C85A Fe2A 2.028(12) . ?
C81A C82A 1.425(19) . ?
C81A Fe2A 2.022(12) . ?
C82A Fe2A 2.061(12) . ?
C51A C52A 1.450(16) . ?
C51A C55A 1.462(15) . ?
C51A Fe1A 2.042(11) . ?
C52A C53A 1.41(2) . ?
C52A Fe1A 2.032(11) . ?
C53A C54A 1.36(2) . ?
C53A Fe1A 2.055(13) . ?
C54A C55A 1.405(17) . ?
C54A Fe1A 2.043(12) . ?
C55A Fe1A 2.020(10) . ?
C65A C64A 1.389(18) . ?
C65A C61A 1.447(19) . ?
C65A Fe1A 2.023(12) . ?
C64A C63A 1.449(19) . ?
C64A Fe1A 2.043(12) . ?
C63A C62A 1.358(18) . ?
C63A Fe1A 2.030(12) . ?
C62A C61A 1.409(19) . ?
C62A Fe1A 2.017(13) . ?
C61A Fe1A 2.025(12) . ?
CuB N8B 1.928(8) . ?
CuB N1B 2.006(9) . ?
CuB N5B 2.130(9) . ?
CuB N11B 2.149(8) . ?
CuB IB 2.931(3) . ?
N1B C11B 1.469(14) . ?
N1B C14B 1.485(15) . ?
N1B C2B 1.523(15) . ?
C2B C3B 1.484(19) . ?
C3B C4B 1.525(19) . ?
C4B N5B 1.488(14) . ?
N5B C6B 1.481(13) . ?
N5B C56B 1.517(13) . ?
C6B C7B 1.491(14) . ?
C7B N8B 1.334(12) . ?
C7B C15B 1.384(15) . ?
N8B C9B 1.348(11) . ?
C9B C17B 1.409(15) . ?
C9B C10B 1.504(14) . ?
C10B N11B 1.461(13) . ?
N11B C76B 1.503(11) . ?
N11B C12B 1.519(12) . ?
C12B C13B 1.483(17) . ?
C13B C14B 1.516(19) . ?
C15B C16B 1.413(16) . ?
C16B C17B 1.359(16) . ?
Fe2B C81B 2.000(11) . ?
Fe2B C75B 2.036(11) . ?
Fe2B C74B 2.037(11) . ?
Fe2B C82B 2.037(14) . ?
Fe2B C84B 2.039(13) . ?
Fe2B C73B 2.050(12) . ?
Fe2B C83B 2.050(13) . ?
Fe2B C71B 2.051(10) . ?
Fe2B C72B 2.060(13) . ?
Fe2B C85B 2.063(13) . ?
C71B C72B 1.422(14) . ?
C71B C75B 1.434(14) . ?
C71B C76B 1.508(13) . ?
C72B C73B 1.474(18) . ?
C73B C74B 1.381(18) . ?
C74B C75B 1.382(15) . ?
C85B C81B 1.37(2) . ?
C85B C84B 1.475(19) . ?
C84B C83B 1.37(2) . ?
C83B C82B 1.38(2) . ?
C82B C81B 1.45(2) . ?
C51B C52B 1.408(15) . ?
C51B C55B 1.448(15) . ?
C51B C56B 1.483(15) . ?
C51B Fe1B 2.055(10) . ?
C52B C53B 1.477(18) . ?
C52B Fe1B 2.018(11) . ?
C53B C54B 1.387(19) . ?
C53B Fe1B 2.051(13) . ?
C54B C55B 1.377(18) . ?
C54B Fe1B 2.039(14) . ?
C55B Fe1B 2.025(11) . ?
C61B C65B 1.27(3) . ?
C61B C62B 1.31(3) . ?
C61B Fe1B 2.017(15) . ?
C62B C63B 1.39(3) . ?
C62B Fe1B 2.024(17) . ?
C63B C64B 1.34(4) . ?
C63B Fe1B 2.023(16) . ?
C64B C65B 1.50(4) . ?
C64B Fe1B 1.97(2) . ?
C65B Fe1B 2.032(15) . ?
Cl11 Cl12 0.97(3) . ?

loop_
_geom_torsion_atom_site_label_1
_geom_torsion_atom_site_label_2
_geom_torsion_atom_site_label_3
_geom_torsion_atom_site_label_4
_geom_torsion
_geom_torsion_site_symmetry_1
_geom_torsion_site_symmetry_2
_geom_torsion_site_symmetry_3
_geom_torsion_site_symmetry_4
_geom_torsion_publ_flag
CuB N5B C56B C51B -52.0(11) . . . . ?
CuB N11B C76B C71B 171.2(7) . . . . ?
CuA N5A C56A C51A -49.8(11) . . . . ?
CuA N11A C76A C71A 163.7(7) . . . . ?
C7A C6A N5A C4A 146.9(11) . . . . ?
C6A N5A C4A C3A -172.5(12) . . . . ?
N5A C4A C3A C2A 68.3(15) . . . . ?
C4A C3A C2A N1A -69.5(16) . . . . ?
C3A C2A N1A C14A 175.8(12) . . . . ?
C2A N1A C14A C13A -179.5(12) . . . . ?
N1A C14A C13A C12A 79.9(15) . . . . ?
C14A C13A C12A N11A -72.1(14) . . . . ?
C13A C12A N11A C10A 168.0(10) . . . . ?
C12A N11A C10A C9A -159.5(10) . . . . ?
N11A C10A C9A N8A 35.8(13) . . . . ?
C10A C9A N8A C7A 169.8(10) . . . . ?
C9A N8A C7A C6A -175.3(10) . . . . ?
N8A C7A C6A N5A -26.2(15) . . . . ?
C7B C6B N5B C4B 149.7(9) . . . . ?
C6B N5B C4B C3B -169.6(10) . . . . ?
N5B C4B C3B C2B 67.2(14) . . . . ?
C4B C3B C2B N1B -68.5(15) . . . . ?
C3B C2B N1B C14B -179.9(11) . . . . ?
C2B N1B C14B C13B -175.8(11) . . . . ?
N1B C14B C13B C12B 71.9(14) . . . . ?
C14B C13B C12B N11B -68.2(14) . . . . ?
C13B C12B N11B C10B 167.6(10) . . . . ?
C12B N11B C10B C9B -156.8(8) . . . . ?
N11B C10B C9B N8B 31.5(11) . . . . ?
C10B C9B N8B C7B 171.5(8) . . . . ?
C9B N8B C7B C6B -171.3(8) . . . . ?
N8B C7B C6B N5B -28.8(11) . . . . ?
